data_2237010
loop_
_publ_author_name
'Gall, Philippe'
'Gougeon, Patrick'

_publ_section_title
;
 The pyrochlore-type molybdate Pr~2~Mo~1.73~Sc~0.27~O~7~
;
_journal_coeditor_code RU2045
_journal_issue 12
_journal_name_full 'Acta Crystallographica Section E'
_journal_page_first i92
_journal_paper_doi 10.1107/S1600536812045138
_journal_volume 68
_journal_year 2012
_chemical_formula_iupac 'Pr2 Mo1.73 Sc0.27 O7'
_chemical_formula_sum 'Mo1.73 O6.97 Pr2 Sc0.27'
_chemical_formula_weight 571.69
_chemical_name_systematic
;
Dipraseodymium molybdenum scandium heptaoxide
;
_space_group_IT_number 227
_symmetry_cell_setting cubic
_symmetry_space_group_name_Hall '-F 4vw 2vw 3'
_symmetry_space_group_name_H-M 'F d -3 m :2'
_atom_sites_solution_primary direct
_atom_sites_solution_secondary difmap
_audit_creation_method SHELXL-97
_cell_angle_alpha 90.00
_cell_angle_beta 90.00
_cell_angle_gamma 90.00
_cell_formula_units_Z 8
_cell_length_a 10.5271(3)
_cell_length_b 10.5271(3)
_cell_length_c 10.5271(3)
_cell_measurement_reflns_used 5283
_cell_measurement_temperature 293(2)
_cell_measurement_theta_max 50
_cell_measurement_theta_min 5.48
_cell_volume 1166.61(6)
_computing_cell_refinement 'COLLECT (Nonius, 1998)'
_computing_data_collection 'COLLECT (Nonius, 1998)'
_computing_data_reduction 'EvalCCD (Duisenberg et al., 2003)'
_computing_molecular_graphics 'DIAMOND (Brandenburg, 2001)'
_computing_publication_material 'SHELXL97 (Sheldrick, 2008)'
_computing_structure_refinement 'SHELXL97 (Sheldrick, 2008)'
_computing_structure_solution 'SIR97 (Altomare <i>et al.</i>, 1999)'
_diffrn_ambient_temperature 293(2)
_diffrn_detector_area_resol_mean 9
_diffrn_measured_fraction_theta_full 0.985
_diffrn_measured_fraction_theta_max 0.985
_diffrn_measurement_device 'Nonius KappaCCD'
_diffrn_measurement_method '\f scans (\k = 0) + additional \w scans'
_diffrn_radiation_monochromator 'horizontally mounted graphite crystal'
_diffrn_radiation_source 'fine-focus sealed tube'
_diffrn_radiation_type MoK\a
_diffrn_radiation_wavelength 0.71070
_diffrn_reflns_av_R_equivalents 0.0438
_diffrn_reflns_av_sigmaI/netI 0.0125
_diffrn_reflns_limit_h_max 22
_diffrn_reflns_limit_h_min -19
_diffrn_reflns_limit_k_max 22
_diffrn_reflns_limit_k_min -12
_diffrn_reflns_limit_l_max 22
_diffrn_reflns_limit_l_min -22
_diffrn_reflns_number 9208
_diffrn_reflns_theta_full 50.00
_diffrn_reflns_theta_max 50.00
_diffrn_reflns_theta_min 5.48
_exptl_absorpt_coefficient_mu 20.328
_exptl_absorpt_correction_T_max 0.4606
_exptl_absorpt_correction_T_min 0.3016
_exptl_absorpt_correction_type analytical
_exptl_absorpt_process_details '(de Meulenaar & Tompa, 1965)'
_exptl_crystal_colour black
_exptl_crystal_density_diffrn 6.510
_exptl_crystal_density_method 'not measured'
_exptl_crystal_description 'irregular block'
_exptl_crystal_F_000 2018
_exptl_crystal_size_max 0.1
_exptl_crystal_size_mid 0.064
_exptl_crystal_size_min 0.053
_refine_diff_density_max 0.786
_refine_diff_density_min -0.812
_refine_ls_extinction_coef 0.00067(7)
_refine_ls_extinction_expression Fc^*^=kFc[1+0.001xFc^2^\l^3^/sin(2\q)]^-1/4^
_refine_ls_extinction_method 'SHELXL97 (Sheldrick, 2008)'
_refine_ls_goodness_of_fit_ref 1.329
_refine_ls_matrix_type full
_refine_ls_number_parameters 13
_refine_ls_number_reflns 326
_refine_ls_number_restraints 0
_refine_ls_restrained_S_all 1.329
_refine_ls_R_factor_all 0.0253
_refine_ls_R_factor_gt 0.0182
_refine_ls_shift/su_max 0.000
_refine_ls_shift/su_mean 0.000
_refine_ls_structure_factor_coef Fsqd
_refine_ls_weighting_details 'calc w=1/[\s^2^(Fo^2^)+(0.0144P)^2^+3.2607P] where P=(Fo^2^+2Fc^2^)/3'
_refine_ls_weighting_scheme calc
_refine_ls_wR_factor_gt 0.0439
_refine_ls_wR_factor_ref 0.0468
_reflns_number_gt 269
_reflns_number_total 326
_reflns_threshold_expression I>2sigma(I)
_cod_data_source_file ru2045.cif
_cod_data_source_block I
_cod_original_sg_symbol_H-M 'F d -3 m'
_cod_database_code 2237010
_cod_database_fobs_code 2237010

loop_
_symmetry_equiv_pos_as_xyz
'x, y, z'
'z, x, y'
'-x+1/4, -y+1/4, z'
'x, -y+1/4, -z+1/4'
'y+3/4, -x, z+3/4'
'y, z, x'
'-z+1/4, -x+1/4, y'
'z, -x+1/4, -y+1/4'
'x+3/4, -z, y+3/4'
'-x+1/4, y, -z+1/4'
'-y, x+3/4, z+3/4'
'-y, -x, -z'
'-y+1/4, -z+1/4, x'
'y, -z+1/4, -x+1/4'
'z+3/4, -y, x+3/4'
'-z+1/4, x, -y+1/4'
'-x, z+3/4, y+3/4'
'-x, -z, -y'
'-y+1/4, z, -x+1/4'
'y+3/4, x+3/4, -z'
'x+3/4, z+3/4, -y'
'-z+1/2, -y+1/2, -x'
'-z, y+3/4, x+3/4'
'z+3/4, y+3/4, -x'
'x, y+1/2, z+1/2'
'z, x+1/2, y+1/2'
'-x+1/4, -y+3/4, z+1/2'
'x, -y+3/4, -z+3/4'
'y+3/4, -x+1/2, z+5/4'
'y, z+1/2, x+1/2'
'-z+1/4, -x+3/4, y+1/2'
'z, -x+3/4, -y+3/4'
'x+3/4, -z+1/2, y+5/4'
'-x+1/4, y+1/2, -z+3/4'
'-y, x+5/4, z+5/4'
'-y, -x+1/2, -z+1/2'
'-y+1/4, -z+3/4, x+1/2'
'y, -z+3/4, -x+3/4'
'z+3/4, -y+1/2, x+5/4'
'-z+1/4, x+1/2, -y+3/4'
'-x, z+5/4, y+5/4'
'-x, -z+1/2, -y+1/2'
'-y+1/4, z+1/2, -x+3/4'
'y+3/4, x+5/4, -z+1/2'
'x+3/4, z+5/4, -y+1/2'
'-z+1/2, -y+1, -x+1/2'
'-z, y+5/4, x+5/4'
'z+3/4, y+5/4, -x+1/2'
'x+1/2, y, z+1/2'
'z+1/2, x, y+1/2'
'-x+3/4, -y+1/4, z+1/2'
'x+1/2, -y+1/4, -z+3/4'
'y+5/4, -x, z+5/4'
'y+1/2, z, x+1/2'
'-z+3/4, -x+1/4, y+1/2'
'z+1/2, -x+1/4, -y+3/4'
'x+5/4, -z, y+5/4'
'-x+3/4, y, -z+3/4'
'-y+1/2, x+3/4, z+5/4'
'-y+1/2, -x, -z+1/2'
'-y+3/4, -z+1/4, x+1/2'
'y+1/2, -z+1/4, -x+3/4'
'z+5/4, -y, x+5/4'
'-z+3/4, x, -y+3/4'
'-x+1/2, z+3/4, y+5/4'
'-x+1/2, -z, -y+1/2'
'-y+3/4, z, -x+3/4'
'y+5/4, x+3/4, -z+1/2'
'x+5/4, z+3/4, -y+1/2'
'-z+1, -y+1/2, -x+1/2'
'-z+1/2, y+3/4, x+5/4'
'z+5/4, y+3/4, -x+1/2'
'x+1/2, y+1/2, z'
'z+1/2, x+1/2, y'
'-x+3/4, -y+3/4, z'
'x+1/2, -y+3/4, -z+1/4'
'y+5/4, -x+1/2, z+3/4'
'y+1/2, z+1/2, x'
'-z+3/4, -x+3/4, y'
'z+1/2, -x+3/4, -y+1/4'
'x+5/4, -z+1/2, y+3/4'
'-x+3/4, y+1/2, -z+1/4'
'-y+1/2, x+5/4, z+3/4'
'-y+1/2, -x+1/2, -z'
'-y+3/4, -z+3/4, x'
'y+1/2, -z+3/4, -x+1/4'
'z+5/4, -y+1/2, x+3/4'
'-z+3/4, x+1/2, -y+1/4'
'-x+1/2, z+5/4, y+3/4'
'-x+1/2, -z+1/2, -y'
'-y+3/4, z+1/2, -x+1/4'
'y+5/4, x+5/4, -z'
'x+5/4, z+5/4, -y'
'-z+1, -y+1, -x'
'-z+1/2, y+5/4, x+3/4'
'z+5/4, y+5/4, -x'
'-x, -y, -z'
'-z, -x, -y'
'x-1/4, y-1/4, -z'
'-x, y-1/4, z-1/4'
'-y-3/4, x, -z-3/4'
'-y, -z, -x'
'z-1/4, x-1/4, -y'
'-z, x-1/4, y-1/4'
'-x-3/4, z, -y-3/4'
'x-1/4, -y, z-1/4'
'y, -x-3/4, -z-3/4'
'y, x, z'
'y-1/4, z-1/4, -x'
'-y, z-1/4, x-1/4'
'-z-3/4, y, -x-3/4'
'z-1/4, -x, y-1/4'
'x, -z-3/4, -y-3/4'
'x, z, y'
'y-1/4, -z, x-1/4'
'-y-3/4, -x-3/4, z'
'-x-3/4, -z-3/4, y'
'z-1/2, y-1/2, x'
'z, -y-3/4, -x-3/4'
'-z-3/4, -y-3/4, x'
'-x, -y+1/2, -z+1/2'
'-z, -x+1/2, -y+1/2'
'x-1/4, y+1/4, -z+1/2'
'-x, y+1/4, z+1/4'
'-y-3/4, x+1/2, -z-1/4'
'-y, -z+1/2, -x+1/2'
'z-1/4, x+1/4, -y+1/2'
'-z, x+1/4, y+1/4'
'-x-3/4, z+1/2, -y-1/4'
'x-1/4, -y+1/2, z+1/4'
'y, -x-1/4, -z-1/4'
'y, x+1/2, z+1/2'
'y-1/4, z+1/4, -x+1/2'
'-y, z+1/4, x+1/4'
'-z-3/4, y+1/2, -x-1/4'
'z-1/4, -x+1/2, y+1/4'
'x, -z-1/4, -y-1/4'
'x, z+1/2, y+1/2'
'y-1/4, -z+1/2, x+1/4'
'-y-3/4, -x-1/4, z+1/2'
'-x-3/4, -z-1/4, y+1/2'
'z-1/2, y, x+1/2'
'z, -y-1/4, -x-1/4'
'-z-3/4, -y-1/4, x+1/2'
'-x+1/2, -y, -z+1/2'
'-z+1/2, -x, -y+1/2'
'x+1/4, y-1/4, -z+1/2'
'-x+1/2, y-1/4, z+1/4'
'-y-1/4, x, -z-1/4'
'-y+1/2, -z, -x+1/2'
'z+1/4, x-1/4, -y+1/2'
'-z+1/2, x-1/4, y+1/4'
'-x-1/4, z, -y-1/4'
'x+1/4, -y, z+1/4'
'y+1/2, -x-3/4, -z-1/4'
'y+1/2, x, z+1/2'
'y+1/4, z-1/4, -x+1/2'
'-y+1/2, z-1/4, x+1/4'
'-z-1/4, y, -x-1/4'
'z+1/4, -x, y+1/4'
'x+1/2, -z-3/4, -y-1/4'
'x+1/2, z, y+1/2'
'y+1/4, -z, x+1/4'
'-y-1/4, -x-3/4, z+1/2'
'-x-1/4, -z-3/4, y+1/2'
'z, y-1/2, x+1/2'
'z+1/2, -y-3/4, -x-1/4'
'-z-1/4, -y-3/4, x+1/2'
'-x+1/2, -y+1/2, -z'
'-z+1/2, -x+1/2, -y'
'x+1/4, y+1/4, -z'
'-x+1/2, y+1/4, z-1/4'
'-y-1/4, x+1/2, -z-3/4'
'-y+1/2, -z+1/2, -x'
'z+1/4, x+1/4, -y'
'-z+1/2, x+1/4, y-1/4'
'-x-1/4, z+1/2, -y-3/4'
'x+1/4, -y+1/2, z-1/4'
'y+1/2, -x-1/4, -z-3/4'
'y+1/2, x+1/2, z'
'y+1/4, z+1/4, -x'
'-y+1/2, z+1/4, x-1/4'
'-z-1/4, y+1/2, -x-3/4'
'z+1/4, -x+1/2, y-1/4'
'x+1/2, -z-1/4, -y-3/4'
'x+1/2, z+1/2, y'
'y+1/4, -z+1/2, x-1/4'
'-y-1/4, -x-1/4, z'
'-x-1/4, -z-1/4, y'
'z, y, x'
'z+1/2, -y-1/4, -x-3/4'
'-z-1/4, -y-1/4, x'

loop_
_atom_site_type_symbol
_atom_site_label
_atom_site_fract_x
_atom_site_fract_y
_atom_site_fract_z
_atom_site_U_iso_or_equiv
_atom_site_adp_type
_atom_site_calc_flag
_atom_site_refinement_flags
_atom_site_occupancy
_atom_site_symmetry_multiplicity
Pr Pr1 0.0000 0.0000 0.0000 0.00874(8) Uani d S 1 12
Mo Mo1 0.5000 0.5000 0.5000 0.00591(13) Uani d SP 0.867(6) 12
Sc Sc1 0.5000 0.5000 0.5000 0.00591(13) Uani d SP 0.133(6) 12
O O1 0.41969(18) 0.1250 0.1250 0.0132(3) Uani d S 1 4
O O2 0.1250 0.1250 0.1250 0.0072(6) Uani d SP 0.972(16) 24

loop_
_atom_site_aniso_label
_atom_site_aniso_U_11
_atom_site_aniso_U_22
_atom_site_aniso_U_33
_atom_site_aniso_U_12
_atom_site_aniso_U_13
_atom_site_aniso_U_23
Pr1 0.00874(8) 0.00874(8) 0.00874(8) -0.00193(2) -0.00193(2) -0.00193(2)
Mo1 0.00591(13) 0.00591(13) 0.00591(13) -0.00007(4) -0.00007(4) -0.00007(4)
Sc1 0.00591(13) 0.00591(13) 0.00591(13) -0.00007(4) -0.00007(4) -0.00007(4)
O1 0.0175(7) 0.0110(4) 0.0110(4) 0.000 0.000 -0.0014(5)
O2 0.0072(6) 0.0072(6) 0.0072(6) 0.000 0.000 0.000

loop_
_atom_type_symbol
_atom_type_description
_atom_type_scat_dispersion_real
_atom_type_scat_dispersion_imag
_atom_type_scat_source
Pr Pr -0.2180 2.8214 'International Tables Vol C Tables 4.2.6.8 and 6.1.1.4'
Mo Mo -1.6832 0.6857 'International Tables Vol C Tables 4.2.6.8 and 6.1.1.4'
O O 0.0106 0.0060 'International Tables Vol C Tables 4.2.6.8 and 6.1.1.4'
Sc Sc 0.2519 0.3716 'International Tables Vol C Tables 4.2.6.8 and 6.1.1.4'

loop_
_geom_angle_atom_site_label_1
_geom_angle_atom_site_label_2
_geom_angle_atom_site_label_3
_geom_angle_site_symmetry_1
_geom_angle_site_symmetry_3
_geom_angle
O2 Pr1 O2 97 . 180.0
O2 Pr1 O1 97 103 79.09(3)
O2 Pr1 O1 . 103 100.91(3)
O2 Pr1 O1 97 7 100.91(3)
O2 Pr1 O1 . 7 79.09(3)
O1 Pr1 O1 103 7 180.00(6)
O2 Pr1 O1 97 99 79.09(3)
O2 Pr1 O1 . 99 100.91(3)
O1 Pr1 O1 103 99 116.506(19)
O1 Pr1 O1 7 99 63.494(19)
O2 Pr1 O1 97 3 100.91(3)
O2 Pr1 O1 . 3 79.09(3)
O1 Pr1 O1 103 3 63.494(19)
O1 Pr1 O1 7 3 116.506(19)
O1 Pr1 O1 99 3 180.00(6)
O2 Pr1 O1 97 110 79.09(3)
O2 Pr1 O1 . 110 100.91(3)
O1 Pr1 O1 103 110 116.506(19)
O1 Pr1 O1 7 110 63.494(19)
O1 Pr1 O1 99 110 116.506(19)
O1 Pr1 O1 3 110 63.494(19)
O2 Pr1 O1 97 14 100.91(3)
O2 Pr1 O1 . 14 79.09(3)
O1 Pr1 O1 103 14 63.494(19)
O1 Pr1 O1 7 14 116.506(19)
O1 Pr1 O1 99 14 63.494(19)
O1 Pr1 O1 3 14 116.506(19)
O1 Pr1 O1 110 14 180.00(6)
O2 Pr1 Pr1 97 3 144.7
O2 Pr1 Pr1 . 3 35.3
O1 Pr1 Pr1 103 3 82.59(3)
O1 Pr1 Pr1 7 3 97.41(3)
O1 Pr1 Pr1 99 3 82.59(3)
O1 Pr1 Pr1 3 3 97.41(3)
O1 Pr1 Pr1 110 3 136.17(3)
O1 Pr1 Pr1 14 3 43.83(3)
O2 Pr1 Pr1 97 53_454 144.7
O2 Pr1 Pr1 . 53_454 35.3
O1 Pr1 Pr1 103 53_454 136.17(3)
O1 Pr1 Pr1 7 53_454 43.83(3)
O1 Pr1 Pr1 99 53_454 82.59(3)
O1 Pr1 Pr1 3 53_454 97.41(3)
O1 Pr1 Pr1 110 53_454 82.59(3)
O1 Pr1 Pr1 14 53_454 97.41(3)
Pr1 Pr1 Pr1 3 53_454 60.0
O2 Pr1 Pr1 97 75_445 35.3
O2 Pr1 Pr1 . 75_445 144.7
O1 Pr1 Pr1 103 75_445 97.41(3)
O1 Pr1 Pr1 7 75_445 82.59(3)
O1 Pr1 Pr1 99 75_445 97.41(3)
O1 Pr1 Pr1 3 75_445 82.59(3)
O1 Pr1 Pr1 110 75_445 43.83(3)
O1 Pr1 Pr1 14 75_445 136.17(3)
Pr1 Pr1 Pr1 3 75_445 180.0
Pr1 Pr1 Pr1 53_454 75_445 120.0
O2 Pr1 Pr1 97 4 144.7
O2 Pr1 Pr1 . 4 35.3
O1 Pr1 Pr1 103 4 82.59(3)
O1 Pr1 Pr1 7 4 97.41(3)
O1 Pr1 Pr1 99 4 136.17(3)
O1 Pr1 Pr1 3 4 43.83(3)
O1 Pr1 Pr1 110 4 82.59(3)
O1 Pr1 Pr1 14 4 97.41(3)
Pr1 Pr1 Pr1 3 4 60.0
Pr1 Pr1 Pr1 53_454 4 60.0
Pr1 Pr1 Pr1 75_445 4 120.0
O1 Mo1 O1 174_556 25 83.22(6)
O1 Mo1 O1 174_556 121_655 96.78(6)
O1 Mo1 O1 25 121_655 180.0
O1 Mo1 O1 174_556 50 83.22(6)
O1 Mo1 O1 25 50 96.78(6)
O1 Mo1 O1 121_655 50 83.22(6)
O1 Mo1 O1 174_556 146_565 96.78(6)
O1 Mo1 O1 25 146_565 83.22(6)
O1 Mo1 O1 121_655 146_565 96.78(6)
O1 Mo1 O1 50 146_565 180.0
O1 Mo1 O1 174_556 78 180.0
O1 Mo1 O1 25 78 96.78(6)
O1 Mo1 O1 121_655 78 83.22(6)
O1 Mo1 O1 50 78 96.78(6)
O1 Mo1 O1 146_565 78 83.22(6)
Sc1 O1 Mo1 28 28 0.0
Sc1 O1 Sc1 28 25_544 131.13(9)
Mo1 O1 Sc1 28 25_544 131.13(9)
Sc1 O1 Mo1 28 25_544 131.13(9)
Mo1 O1 Mo1 28 25_544 131.13(9)
Sc1 O1 Mo1 25_544 25_544 0.0
Sc1 O1 Pr1 28 3 106.64(2)
Mo1 O1 Pr1 28 3 106.64(2)
Sc1 O1 Pr1 25_544 3 106.64(2)
Mo1 O1 Pr1 25_544 3 106.64(2)
Sc1 O1 Pr1 28 53_454 106.64(2)
Mo1 O1 Pr1 28 53_454 106.64(2)
Sc1 O1 Pr1 25_544 53_454 106.64(2)
Mo1 O1 Pr1 25_544 53_454 106.64(2)
Pr1 O1 Pr1 3 53_454 92.34(6)
Pr1 O2 Pr1 . 53_454 109.5
Pr1 O2 Pr1 . 3 109.5
Pr1 O2 Pr1 53_454 3 109.5
Pr1 O2 Pr1 . 4 109.5
Pr1 O2 Pr1 53_454 4 109.5
Pr1 O2 Pr1 3 4 109.5

loop_
_geom_bond_atom_site_label_1
_geom_bond_atom_site_label_2
_geom_bond_site_symmetry_2
_geom_bond_distance
_geom_bond_publ_flag
Pr1 O2 97 2.2792 ?
Pr1 O2 . 2.2792 y
Pr1 O1 103 2.5795(13) y
Pr1 O1 7 2.5795(13) ?
Pr1 O1 99 2.5795(13) ?
Pr1 O1 3 2.5795(13) ?
Pr1 O1 110 2.5795(13) ?
Pr1 O1 14 2.5795(13) ?
Pr1 Pr1 3 3.72189(11) ?
Pr1 Pr1 53_454 3.72189(11) ?
Pr1 Pr1 75_445 3.72189(11) ?
Pr1 Pr1 4 3.72189(11) ?
Mo1 O1 174_556 2.0440(8) ?
Mo1 O1 25 2.0440(8) y
Mo1 O1 121_655 2.0440(8) ?
Mo1 O1 50 2.0440(8) ?
Mo1 O1 146_565 2.0440(8) ?
Mo1 O1 78 2.0440(8) ?
O1 Sc1 28 2.0440(8) ?
O1 Mo1 28 2.0440(8) ?
O1 Sc1 25_544 2.0440(8) ?
O1 Mo1 25_544 2.0440(8) ?
O1 Pr1 3 2.5795(13) ?
O1 Pr1 53_454 2.5795(13) ?
O2 Pr1 53_454 2.2792 ?
O2 Pr1 3 2.2792 ?
O2 Pr1 4 2.2792 ?
